data_7053477
loop_
_publ_author_name
'Rajput, Lalit'
'Biradha, Kumar'

_publ_section_title
;
 Assembling coordination networks of bis-amido pyridines via hydrogen
 bonds: isostructurality and large hydrophobic cavities for guest
 inclusion
;
_journal_issue 11
_journal_name_full 'New Journal of Chemistry'
_journal_page_first 2415
_journal_paper_doi 10.1039/c0nj00070a
_journal_volume 34
_journal_year 2010
_chemical_formula_sum 'C42 H50 Cu N8 O4 S2'
_chemical_formula_weight 858.56
_chemical_name_systematic
;
?
;
_space_group_IT_number 2
_symmetry_cell_setting triclinic
_symmetry_space_group_name_Hall '-P 1'
_symmetry_space_group_name_H-M 'P -1'
_atom_sites_solution_hydrogens geom
_atom_sites_solution_primary direct
_atom_sites_solution_secondary difmap
_audit_creation_method SHELXL-97
_cell_angle_alpha 83.276(2)
_cell_angle_beta 75.937(2)
_cell_angle_gamma 89.908(2)
_cell_formula_units_Z 1
_cell_length_a 7.4123(4)
_cell_length_b 10.5479(6)
_cell_length_c 14.0519(8)
_cell_measurement_reflns_used 4091
_cell_measurement_temperature 293(2)
_cell_measurement_theta_max 26
_cell_measurement_theta_min 1.50
_cell_volume 1057.97(10)
_computing_structure_refinement 'SHELXL-97 (Sheldrick, 1997)'
_computing_structure_solution 'SHELXS-97 (Sheldrick, 1990)'
_diffrn_ambient_temperature 293(2)
_diffrn_measured_fraction_theta_full 0.986
_diffrn_measured_fraction_theta_max 0.986
_diffrn_measurement_device_type 'Bruker-APEX-2 CCD area detector'
_diffrn_measurement_method hemisphere
_diffrn_radiation_monochromator graphite
_diffrn_radiation_source 'fine-focus sealed tube'
_diffrn_radiation_type MoK\a
_diffrn_radiation_wavelength 0.71073
_diffrn_reflns_av_R_equivalents 0.0244
_diffrn_reflns_av_sigmaI/netI 0.0257
_diffrn_reflns_limit_h_max 8
_diffrn_reflns_limit_h_min -9
_diffrn_reflns_limit_k_max 12
_diffrn_reflns_limit_k_min -13
_diffrn_reflns_limit_l_max 17
_diffrn_reflns_limit_l_min -17
_diffrn_reflns_number 13328
_diffrn_reflns_theta_full 26.00
_diffrn_reflns_theta_max 26.00
_diffrn_reflns_theta_min 1.50
_exptl_absorpt_coefficient_mu 0.666
_exptl_absorpt_correction_T_max 0.936
_exptl_absorpt_correction_T_min 0.887
_exptl_absorpt_correction_type empirical
_exptl_absorpt_process_details sadabs
_exptl_crystal_colour blue
_exptl_crystal_density_diffrn 1.348
_exptl_crystal_density_meas ?
_exptl_crystal_density_method 'not measured'
_exptl_crystal_description plates
_exptl_crystal_F_000 451
_exptl_crystal_size_max 0.18
_exptl_crystal_size_mid 0.15
_exptl_crystal_size_min 0.10
_refine_diff_density_max 0.652
_refine_diff_density_min -0.252
_refine_diff_density_rms 0.066
_refine_ls_extinction_method none
_refine_ls_goodness_of_fit_ref 1.031
_refine_ls_hydrogen_treatment constr
_refine_ls_matrix_type full
_refine_ls_number_parameters 259
_refine_ls_number_reflns 4091
_refine_ls_number_restraints 0
_refine_ls_restrained_S_all 1.031
_refine_ls_R_factor_all 0.0539
_refine_ls_R_factor_gt 0.0458
_refine_ls_shift/su_max 0.002
_refine_ls_shift/su_mean 0.000
_refine_ls_structure_factor_coef Fsqd
_refine_ls_weighting_details 'calc w=1/[\s^2^(Fo^2^)+(0.0804P)^2^+0.8414P] where P=(Fo^2^+2Fc^2^)/3'
_refine_ls_weighting_scheme calc
_refine_ls_wR_factor_gt 0.1361
_refine_ls_wR_factor_ref 0.1401
_reflns_number_gt 3527
_reflns_number_total 4091
_reflns_threshold_expression >2sigma(I)
_cod_data_source_file c0nj00070a.txt
_cod_data_source_block 9
_cod_depositor_comments
;
The following automatic conversions were performed:

'_symmetry_cell_setting' value 'Triclinic' changed to 'triclinic'
according to /home/saulius/struct/CIF-dictionaries/cif_core.dic
dictionary named 'cif_core.dic' version 2.4.2 from 2011-04-26.

Automatic conversion script
Id: cif_fix_values 1891 2012-01-12 08:04:46Z andrius 

The following automatic conversions were performed:

'_exptl_crystal_density_meas' value 'not measured' was changed to '?'
- the value is perceived as not measured.

Automatic conversion script
Id: cif_fix_values 3008 2015-01-20 13:52:24Z robertas 
;
_cod_original_sg_symbol_H-M P-1
_cod_database_code 7053477

loop_
_symmetry_equiv_pos_as_xyz
'x, y, z'
'-x, -y, -z'

loop_
_atom_site_label
_atom_site_type_symbol
_atom_site_fract_x
_atom_site_fract_y
_atom_site_fract_z
_atom_site_U_iso_or_equiv
_atom_site_adp_type
_atom_site_occupancy
_atom_site_symmetry_multiplicity
_atom_site_calc_flag
_atom_site_refinement_flags
Cu1 Cu 0.5000 0.0000 0.5000 0.03547(17) Uani 1 2 d S
S200 S 0.06145(11) -0.30145(8) 0.70718(6) 0.0509(2) Uani 1 1 d .
N200 N 0.3092(4) -0.1125(2) 0.5944(2) 0.0498(6) Uani 1 1 d .
C200 C 0.2059(4) -0.1903(3) 0.6410(2) 0.0371(6) Uani 1 1 d .
N11 N 0.3419(3) 0.1541(2) 0.53172(16) 0.0347(5) Uani 1 1 d .
N12 N 0.3824(3) 0.4644(2) 0.62243(16) 0.0344(5) Uani 1 1 d .
H12 H 0.3093 0.5272 0.6336 0.041 Uiso 1 1 calc R
C11 C 0.3122(4) 0.3609(2) 0.58568(18) 0.0318(5) Uani 1 1 d .
C12 C 0.4158(4) 0.2544(2) 0.56070(19) 0.0337(5) Uani 1 1 d .
H12A H 0.5395 0.2528 0.5642 0.040 Uiso 1 1 calc R
C13 C 0.1645(4) 0.1562(3) 0.5258(2) 0.0414(6) Uani 1 1 d .
H13 H 0.1133 0.0857 0.5069 0.050 Uiso 1 1 calc R
C14 C 0.0554(4) 0.2600(3) 0.5470(2) 0.0419(6) Uani 1 1 d .
H14 H -0.0669 0.2601 0.5410 0.050 Uiso 1 1 calc R
C15 C 0.1293(4) 0.3635(3) 0.5770(2) 0.0376(6) Uani 1 1 d .
H15 H 0.0577 0.4345 0.5913 0.045 Uiso 1 1 calc R
O21 O 0.6745(3) 0.4010(2) 0.62110(19) 0.0561(6) Uani 1 1 d .
C21 C 0.5516(4) 0.4763(2) 0.6422(2) 0.0359(6) Uani 1 1 d .
C22 C 0.5791(4) 0.5901(3) 0.6938(2) 0.0406(6) Uani 1 1 d .
H22A H 0.4695 0.6419 0.7014 0.049 Uiso 1 1 calc .
H22B H 0.6844 0.6421 0.6539 0.049 Uiso 1 1 calc .
C23 C 0.6140(5) 0.5460(3) 0.7962(2) 0.0535(8) Uani 1 1 d .
H23A H 0.7087 0.4818 0.7893 0.064 Uiso 1 1 calc .
H23B H 0.6615 0.6180 0.8207 0.064 Uiso 1 1 calc .
C24 C 0.4426(5) 0.4916(4) 0.8705(3) 0.0637(9) Uani 1 1 d .
H24A H 0.3955 0.4196 0.8457 0.076 Uiso 1 1 calc .
H24B H 0.3480 0.5559 0.8769 0.076 Uiso 1 1 calc .
C25 C 0.4734(6) 0.4473(4) 0.9733(3) 0.0611(9) Uani 1 1 d .
H25A H 0.3602 0.4047 1.0139 0.073 Uiso 1 1 calc .
H25B H 0.5707 0.3849 0.9664 0.073 Uiso 1 1 calc .
C31 C 0.0211(5) 0.8686(4) -0.0084(3) 0.0554(8) Uani 1 1 d .
C32 C 0.0415(6) 0.7351(4) -0.0134(3) 0.0713(11) Uani 1 1 d .
H32 H 0.0691 0.7048 -0.0747 0.086 Uiso 1 1 calc R
C33 C 0.0215(6) 0.6521(4) 0.0689(3) 0.0704(10) Uani 1 1 d .
H33 H 0.0361 0.5654 0.0638 0.084 Uiso 1 1 calc R
C34 C -0.0210(6) 0.6946(4) 0.1620(3) 0.0726(11) Uani 1 1 d .
H34 H -0.0340 0.6357 0.2181 0.087 Uiso 1 1 calc R
C35 C -0.0434(6) 0.8199(4) 0.1718(3) 0.0697(10) Uani 1 1 d .
H35 H -0.0721 0.8461 0.2345 0.084 Uiso 1 1 calc R
C36 C -0.0234(5) 0.9130(4) 0.0867(2) 0.0555(8) Uani 1 1 d .
C37 C 0.0426(6) 0.9580(4) -0.0924(3) 0.0642(10) Uani 1 1 d .
H37 H 0.0709 0.9294 -0.1543 0.077 Uiso 1 1 calc R
O100 O 0.6654(4) 0.0389(2) 0.62850(19) 0.0669(7) Uani 1 1 d .
N100 N 0.5964(5) 0.0017(3) 0.7954(2) 0.0654(8) Uani 1 1 d .
C100 C 0.6458(7) -0.0329(4) 0.7042(4) 0.0777(12) Uani 1 1 d .
H100 H 0.6667 -0.1190 0.6986 0.093 Uiso 1 1 calc R
C101 C 0.5728(10) -0.0945(5) 0.8812(4) 0.1114(19) Uani 1 1 d .
H10A H 0.4426 -0.1130 0.9090 0.167 Uiso 1 1 calc R
H10B H 0.6267 -0.0629 0.9297 0.167 Uiso 1 1 calc R
H10C H 0.6334 -0.1710 0.8614 0.167 Uiso 1 1 calc R
C102 C 0.5617(8) 0.1304(4) 0.8113(4) 0.0907(14) Uani 1 1 d .
H10D H 0.6060 0.1848 0.7502 0.136 Uiso 1 1 calc R
H10E H 0.6251 0.1532 0.8591 0.136 Uiso 1 1 calc R
H10F H 0.4303 0.1406 0.8354 0.136 Uiso 1 1 calc R

loop_
_atom_site_aniso_label
_atom_site_aniso_U_11
_atom_site_aniso_U_22
_atom_site_aniso_U_33
_atom_site_aniso_U_23
_atom_site_aniso_U_13
_atom_site_aniso_U_12
Cu1 0.0357(3) 0.0223(2) 0.0459(3) -0.00718(17) -0.00377(19) 0.00024(17)
S200 0.0459(5) 0.0436(4) 0.0562(5) -0.0010(3) -0.0010(3) -0.0074(3)
N200 0.0473(15) 0.0316(12) 0.0619(16) -0.0039(11) 0.0023(12) -0.0019(11)
C200 0.0381(15) 0.0327(14) 0.0408(14) -0.0097(11) -0.0076(12) 0.0084(11)
N11 0.0345(12) 0.0267(11) 0.0433(12) -0.0079(9) -0.0086(9) 0.0023(9)
N12 0.0370(12) 0.0265(11) 0.0418(12) -0.0109(9) -0.0108(9) 0.0074(9)
C11 0.0360(14) 0.0278(12) 0.0311(12) -0.0055(9) -0.0065(10) 0.0034(10)
C12 0.0322(13) 0.0270(12) 0.0425(13) -0.0066(10) -0.0093(11) 0.0041(10)
C13 0.0378(15) 0.0354(14) 0.0531(16) -0.0133(12) -0.0116(12) -0.0025(11)
C14 0.0327(14) 0.0446(16) 0.0521(16) -0.0136(13) -0.0137(12) 0.0054(12)
C15 0.0378(15) 0.0348(14) 0.0420(14) -0.0106(11) -0.0106(11) 0.0103(11)
O21 0.0409(12) 0.0460(12) 0.0918(17) -0.0311(12) -0.0258(11) 0.0132(9)
C21 0.0387(15) 0.0282(13) 0.0410(14) -0.0042(10) -0.0103(11) 0.0002(11)
C22 0.0476(17) 0.0332(14) 0.0422(14) -0.0081(11) -0.0116(12) -0.0033(12)
C23 0.058(2) 0.0545(19) 0.0509(17) -0.0099(14) -0.0168(15) -0.0016(15)
C24 0.063(2) 0.076(3) 0.0531(19) -0.0111(17) -0.0139(16) -0.0115(18)
C25 0.069(2) 0.062(2) 0.0489(18) 0.0013(15) -0.0120(16) -0.0112(18)
C31 0.0488(19) 0.066(2) 0.0517(18) -0.0129(15) -0.0108(14) 0.0030(16)
C32 0.078(3) 0.072(3) 0.065(2) -0.0168(19) -0.015(2) 0.007(2)
C33 0.069(2) 0.065(2) 0.075(3) -0.0085(19) -0.013(2) 0.0014(19)
C34 0.069(3) 0.080(3) 0.062(2) 0.006(2) -0.0073(19) 0.003(2)
C35 0.075(3) 0.083(3) 0.0472(19) -0.0069(18) -0.0076(17) 0.007(2)
C36 0.0506(19) 0.069(2) 0.0466(17) -0.0088(15) -0.0098(14) 0.0048(16)
C37 0.073(2) 0.076(3) 0.0435(17) -0.0169(16) -0.0096(16) 0.0075(19)
O100 0.099(2) 0.0498(14) 0.0575(14) -0.0097(11) -0.0281(14) 0.0127(13)
N100 0.081(2) 0.0588(18) 0.0582(17) -0.0063(14) -0.0218(16) 0.0046(16)
C100 0.106(4) 0.051(2) 0.087(3) -0.019(2) -0.040(3) 0.012(2)
C101 0.142(5) 0.091(4) 0.092(4) 0.016(3) -0.023(4) 0.004(4)
C102 0.107(4) 0.066(3) 0.099(3) -0.021(2) -0.022(3) 0.012(3)

loop_
_atom_type_symbol
_atom_type_description
_atom_type_scat_dispersion_real
_atom_type_scat_dispersion_imag
_atom_type_scat_source
C C 0.0033 0.0016 'International Tables Vol C Tables 4.2.6.8 and 6.1.1.4'
H H 0.0000 0.0000 'International Tables Vol C Tables 4.2.6.8 and 6.1.1.4'
Cu Cu 0.3201 1.2651 'International Tables Vol C Tables 4.2.6.8 and 6.1.1.4'
N N 0.0061 0.0033 'International Tables Vol C Tables 4.2.6.8 and 6.1.1.4'
O O 0.0106 0.0060 'International Tables Vol C Tables 4.2.6.8 and 6.1.1.4'
S S 0.1246 0.1234 'International Tables Vol C Tables 4.2.6.8 and 6.1.1.4'

loop_
_geom_angle_atom_site_label_1
_geom_angle_atom_site_label_2
_geom_angle_atom_site_label_3
_geom_angle
_geom_angle_site_symmetry_1
_geom_angle_site_symmetry_3
N200 Cu1 N200 180 . 2_656
N200 Cu1 N11 89.69(10) . 2_656
N200 Cu1 N11 90.31(10) 2_656 2_656
N200 Cu1 N11 90.31(10) . .
N200 Cu1 N11 89.69(10) 2_656 .
N11 Cu1 N11 180 2_656 .
C200 N200 Cu1 170.8(2) . .
N200 C200 S200 179.4(3) . .
C13 N11 C12 119.5(2) . .
C13 N11 Cu1 121.12(18) . .
C12 N11 Cu1 119.38(18) . .
C21 N12 C11 127.6(2) . .
C21 N12 H12 116.2 . .
C11 N12 H12 116.2 . .
C12 C11 C15 118.4(2) . .
C12 C11 N12 123.0(2) . .
C15 C11 N12 118.6(2) . .
N11 C12 C11 121.7(2) . .
N11 C12 H12A 119.2 . .
C11 C12 H12A 119.2 . .
N11 C13 C14 121.9(3) . .
N11 C13 H13 119.1 . .
C14 C13 H13 119.1 . .
C15 C14 C13 119.3(3) . .
C15 C14 H14 120.4 . .
C13 C14 H14 120.4 . .
C14 C15 C11 119.3(2) . .
C14 C15 H15 120.3 . .
C11 C15 H15 120.3 . .
O21 C21 N12 123.2(2) . .
O21 C21 C22 121.0(3) . .
N12 C21 C22 115.9(2) . .
C21 C22 C23 110.6(2) . .
C21 C22 H22A 109.5 . .
C23 C22 H22A 109.5 . .
C21 C22 H22B 109.5 . .
C23 C22 H22B 109.5 . .
H22A C22 H22B 108.1 . .
C24 C23 C22 113.1(3) . .
C24 C23 H23A 109.0 . .
C22 C23 H23A 109.0 . .
C24 C23 H23B 109.0 . .
C22 C23 H23B 109.0 . .
H23A C23 H23B 107.8 . .
C23 C24 C25 114.2(3) . .
C23 C24 H24A 108.7 . .
C25 C24 H24A 108.7 . .
C23 C24 H24B 108.7 . .
C25 C24 H24B 108.7 . .
H24A C24 H24B 107.6 . .
C25 C25 C24 115.0(4) 2_667 .
C25 C25 H25A 108.5 2_667 .
C24 C25 H25A 108.5 . .
C25 C25 H25B 108.5 2_667 .
C24 C25 H25B 108.5 . .
H25A C25 H25B 107.5 . .
C37 C31 C32 122.9(3) . .
C37 C31 C36 118.6(3) . .
C32 C31 C36 118.5(3) . .
C33 C32 C31 121.2(4) . .
C33 C32 H32 119.4 . .
C31 C32 H32 119.4 . .
C32 C33 C34 120.8(4) . .
C32 C33 H33 119.6 . .
C34 C33 H33 119.6 . .
C35 C34 C33 121.0(4) . .
C35 C34 H34 119.5 . .
C33 C34 H34 119.5 . .
C34 C35 C36 120.9(4) . .
C34 C35 H35 119.6 . .
C36 C35 H35 119.6 . .
C37 C36 C31 119.0(3) 2_575 .
C37 C36 C35 123.3(3) 2_575 .
C31 C36 C35 117.7(3) . .
C36 C37 C31 122.4(3) 2_575 .
C36 C37 H37 118.8 2_575 .
C31 C37 H37 118.8 . .
C100 N100 C102 121.5(4) . .
C100 N100 C101 120.0(4) . .
C102 N100 C101 118.5(4) . .
O100 C100 N100 125.1(4) . .
O100 C100 H100 117.4 . .
N100 C100 H100 117.4 . .
N100 C101 H10A 109.5 . .
N100 C101 H10B 109.5 . .
H10A C101 H10B 109.5 . .
N100 C101 H10C 109.5 . .
H10A C101 H10C 109.5 . .
H10B C101 H10C 109.5 . .
N100 C102 H10D 109.5 . .
N100 C102 H10E 109.5 . .
H10D C102 H10E 109.5 . .
N100 C102 H10F 109.5 . .
H10D C102 H10F 109.5 . .
H10E C102 H10F 109.5 . .

loop_
_geom_bond_atom_site_label_1
_geom_bond_atom_site_label_2
_geom_bond_distance
_geom_bond_site_symmetry_2
Cu1 N200 1.973(3) .
Cu1 N200 1.973(3) 2_656
Cu1 N11 2.030(2) 2_656
Cu1 N11 2.030(2) .
S200 C200 1.628(3) .
N200 C200 1.149(4) .
N11 C13 1.338(4) .
N11 C12 1.341(3) .
N12 C21 1.358(4) .
N12 C11 1.411(3) .
N12 H12 0.8600 .
C11 C12 1.390(3) .
C11 C15 1.391(4) .
C12 H12A 0.9300 .
C13 C14 1.377(4) .
C13 H13 0.9300 .
C14 C15 1.375(4) .
C14 H14 0.9300 .
C15 H15 0.9300 .
O21 C21 1.212(3) .
C21 C22 1.511(4) .
C22 C23 1.542(4) .
C22 H22A 0.9700 .
C22 H22B 0.9700 .
C23 C24 1.500(5) .
C23 H23A 0.9700 .
C23 H23B 0.9700 .
C24 C25 1.536(5) .
C24 H24A 0.9700 .
C24 H24B 0.9700 .
C25 C25 1.516(7) 2_667
C25 H25A 0.9700 .
C25 H25B 0.9700 .
C31 C37 1.399(5) .
C31 C32 1.424(5) .
C31 C36 1.431(5) .
C32 C33 1.343(6) .
C32 H32 0.9300 .
C33 C34 1.395(6) .
C33 H33 0.9300 .
C34 C35 1.351(6) .
C34 H34 0.9300 .
C35 C36 1.433(5) .
C35 H35 0.9300 .
C36 C37 1.377(5) 2_575
C37 C36 1.377(5) 2_575
C37 H37 0.9300 .
O100 C100 1.210(5) .
N100 C100 1.338(5) .
N100 C102 1.415(5) .
N100 C101 1.458(6) .
C100 H100 0.9300 .
C101 H10A 0.9600 .
C101 H10B 0.9600 .
C101 H10C 0.9600 .
C102 H10D 0.9600 .
C102 H10E 0.9600 .
C102 H10F 0.9600 .
